data_7151482
loop_
_publ_author_name
'Liang, Hongze'
'Ito, Shigekazu'
'Yoshifuji, Masaaki'

_publ_section_title
;
 Preparation, structure and coordination properties of
 3,3-bis(diisopropylamino)-3-thioxo-1-(2,4,6-tri-tert-butylphenyl)-1,3-diphosphapropene
;
_journal_issue 17
_journal_name_full 'Organic &amp;  Biomolecular Chemistry'
_journal_page_first 3054
_journal_paper_doi 10.1039/b305216h
_journal_volume 1
_journal_year 2003
_chemical_formula_sum 'C34.5 H61 Cl3 N2 P2 Pt S'
_chemical_formula_weight 899.33
_space_group_IT_number 14
_symmetry_cell_setting monoclinic
_symmetry_Int_Tables_number 14
_symmetry_space_group_name_Hall '-P 2yn'
_symmetry_space_group_name_H-M 'P 1 21/n 1'
_audit_creation_date 'Thu Jan  9 16:53:29 2003'
_audit_creation_method 'by teXsan'
_cell_angle_alpha 90
_cell_angle_beta 90.060(2)
_cell_angle_gamma 90
_cell_formula_units_Z 4
_cell_length_a 20.7395(7)
_cell_length_b 16.5550(5)
_cell_length_c 11.8561(6)
_cell_measurement_reflns_used 26620
_cell_measurement_temperature 296.2
_cell_measurement_theta_max 27.5
_cell_measurement_theta_min 1.6
_cell_volume 4070.7(3)
_computing_cell_refinement PROCESS-AUTO
_computing_data_collection PROCESS-AUTO
_computing_data_reduction 'teXsan Ver. 1.10'
_computing_publication_material 'teXsan Ver. 1.10'
_computing_structure_refinement 'teXsan Ver. 1.10'
_computing_structure_solution SIR92
_diffrn_measured_fraction_theta_full 0.9797
_diffrn_measured_fraction_theta_max 0.9797
_diffrn_measurement_device_type 'Rigaku RAXIS-IV Imaging Plate'
_diffrn_measurement_method \w
_diffrn_radiation_type 'Mo K\a'
_diffrn_radiation_wavelength 0.7107
_diffrn_reflns_av_R_equivalents 0.060
_diffrn_reflns_limit_h_max 26
_diffrn_reflns_limit_h_min 0
_diffrn_reflns_limit_k_max 21
_diffrn_reflns_limit_k_min 0
_diffrn_reflns_limit_l_max 15
_diffrn_reflns_limit_l_min -14
_diffrn_reflns_number 31362
_diffrn_reflns_theta_full 27.49
_diffrn_reflns_theta_max 27.49
_exptl_absorpt_coefficient_mu 3.785
_exptl_absorpt_correction_T_max 0.469
_exptl_absorpt_correction_T_min 0.319
_exptl_absorpt_correction_type multi-scan
_exptl_absorpt_process_details '(Higashi, 1995)'
_exptl_crystal_colour yellow
_exptl_crystal_density_diffrn 1.467
_exptl_crystal_density_method 'not measured'
_exptl_crystal_description platelet
_exptl_crystal_size_max 0.350
_exptl_crystal_size_mid 0.350
_exptl_crystal_size_min 0.200
_refine_diff_density_max 0.88
_refine_diff_density_min -2.80
_refine_ls_extinction_method none
_refine_ls_goodness_of_fit_ref 1.466
_refine_ls_hydrogen_treatment noref
_refine_ls_number_parameters 377
_refine_ls_number_reflns 6989
_refine_ls_R_factor_gt 0.0555
_refine_ls_shift/su_max 0.0141
_refine_ls_structure_factor_coef F
_refine_ls_weighting_details 'w = 1/[\s^2^(Fo) + 0.00063|Fo|^2^]'
_refine_ls_weighting_scheme calc
_refine_ls_wR_factor_ref 0.0651
_reflns_number_gt 6989
_reflns_number_total 9148
_reflns_threshold_expression F^2^>2.0\s(F^2^)
_cod_data_source_file b305216h.txt
_cod_data_source_block liang
_cod_original_formula_sum 'C34.50 H61 Cl3 N2 P2 Pt S '
_cod_database_code 7151482

loop_
_symmetry_equiv_pos_as_xyz
x,y,z
1/2-x,1/2+y,1/2-z
-x,-y,-z
1/2+x,1/2-y,1/2+z

loop_
_atom_site_label
_atom_site_type_symbol
_atom_site_fract_x
_atom_site_fract_y
_atom_site_fract_z
_atom_site_U_iso_or_equiv
_atom_site_adp_type
_atom_site_occupancy
_atom_site_calc_flag
_atom_site_refinement_flags
_atom_site_disorder_assembly
_atom_site_disorder_group
Pt(1) Pt 0.33650(1) 0.02138(2) 0.54656(2) 0.03655(8) Uani 1.00 d . . .
Cl(1) Cl 0.3539(1) 0.2896(1) 0.3693(2) 0.0628(6) Uani 1.00 d . . .
Cl(2) Cl 0.3175(1) 0.0279(1) 0.7387(2) 0.0694(7) Uani 1.00 d . . .
Cl(3) Cl 0.3421(1) -0.1197(1) 0.5552(2) 0.0560(6) Uani 1.00 d . . .
S(1) S 0.3564(1) 0.0064(1) 0.3580(2) 0.0475(5) Uani 1.00 d . . .
P(1) P 0.32980(9) 0.1536(1) 0.5362(2) 0.0385(5) Uani 1.00 d . . .
P(2) P 0.34359(9) 0.1159(1) 0.2844(2) 0.0386(5) Uani 1.00 d . . .
N(1) N 0.2688(3) 0.1301(4) 0.2405(6) 0.049(2) Uani 1.00 d . . .
N(2) N 0.3939(3) 0.1301(4) 0.1792(5) 0.049(2) Uani 1.00 d . . .
C(1) C 0.3659(4) 0.1853(4) 0.3988(6) 0.044(2) Uani 1.00 d . . .
C(2) C 0.3600(3) 0.2247(4) 0.6413(6) 0.040(2) Uani 1.00 d . . .
C(3) C 0.4223(3) 0.2391(4) 0.6838(6) 0.042(2) Uani 1.00 d . . .
C(4) C 0.4273(4) 0.3008(5) 0.7648(7) 0.050(2) Uani 1.00 d . . .
C(5) C 0.3753(4) 0.3454(4) 0.8064(8) 0.054(2) Uani 1.00 d . . .
C(6) C 0.3151(4) 0.3291(5) 0.7611(7) 0.051(2) Uani 1.00 d . . .
C(7) C 0.3067(3) 0.2705(4) 0.6804(6) 0.041(2) Uani 1.00 d . . .
C(8) C 0.4860(3) 0.1987(5) 0.6493(7) 0.050(2) Uani 1.00 d . . .
C(9) C 0.4787(4) 0.1140(5) 0.6055(8) 0.059(3) Uani 1.00 d . . .
C(10) C 0.5185(5) 0.2525(6) 0.5614(10) 0.077(3) Uani 1.00 d . . .
C(11) C 0.5326(4) 0.1898(7) 0.7514(10) 0.085(4) Uani 1.00 d . . .
C(12) C 0.3837(5) 0.4086(6) 0.8986(10) 0.075(3) Uani 1.00 d . . .
C(13) C 0.3611(9) 0.4887(7) 0.857(2) 0.139(7) Uani 1.00 d . . .
C(14) C 0.4529(5) 0.4143(8) 0.941(1) 0.129(5) Uani 1.00 d . . .
C(15) C 0.3407(6) 0.3858(10) 1.002(1) 0.121(6) Uani 1.00 d . . .
C(16) C 0.2394(4) 0.2520(4) 0.6356(6) 0.046(2) Uani 1.00 d . . .
C(17) C 0.1989(4) 0.2129(7) 0.7288(8) 0.071(3) Uani 1.00 d . . .
C(18) C 0.2053(5) 0.3277(6) 0.5950(10) 0.086(4) Uani 1.00 d . . .
C(19) C 0.2475(3) 0.1921(4) 0.5365(6) 0.044(2) Uani 1.00 d . . .
C(20) C 0.2185(5) 0.0674(5) 0.2705(9) 0.069(3) Uani 1.00 d . . .
C(21) C 0.1540(5) 0.1010(8) 0.2985(10) 0.085(4) Uani 1.00 d . . .
C(22) C 0.2168(6) -0.0008(6) 0.182(1) 0.089(4) Uani 1.00 d . . .
C(23) C 0.2547(4) 0.2005(5) 0.1649(7) 0.053(2) Uani 1.00 d . . .
C(24) C 0.2147(5) 0.2675(6) 0.2199(8) 0.069(3) Uani 1.00 d . . .
C(25) C 0.2232(6) 0.1776(6) 0.0538(9) 0.089(4) Uani 1.00 d . . .
C(26) C 0.4638(5) 0.1481(8) 0.194(1) 0.086(4) Uani 1.00 d . . .
C(27) C 0.5038(6) 0.094(1) 0.255(1) 0.131(6) Uani 1.00 d . . .
C(28) C 0.4821(6) 0.2329(8) 0.196(1) 0.118(5) Uani 1.00 d . . .
C(29) C 0.3760(5) 0.0913(6) 0.0697(7) 0.069(3) Uani 1.00 d . . .
C(30) C 0.4037(7) 0.0057(8) 0.054(1) 0.096(4) Uani 1.00 d . . .
C(31) C 0.3876(7) 0.1457(9) -0.0295(9) 0.118(5) Uani 1.00 d . . .
C(32) C 0.543(3) 0.495(3) 0.558(5) 0.35(1) Uiso 1.00 d . . .
C(33) C 0.506(3) 0.531(3) 0.616(4) 0.32(1) Uiso 1.00 d . . .
C(34) C 0.431(5) 0.561(6) 0.593(9) 0.400(7) Uiso 0.50 d P . .
C(35) C 0.446(3) 0.484(2) 0.535(5) 0.35(1) Uiso 1.00 d . . .
H(1) H 0.4120 0.1794 0.4086 0.0529 Uiso 1.00 calc . . .
H(2) H 0.4778 0.3045 0.8001 0.0708 Uiso 1.00 calc . . .
H(3) H 0.2792 0.3607 0.7959 0.0708 Uiso 1.00 calc . . .
H(4) H 0.4602 0.0794 0.6619 0.0665 Uiso 1.00 calc . . .
H(5) H 0.4502 0.1125 0.5407 0.0665 Uiso 1.00 calc . . .
H(6) H 0.5190 0.0916 0.5829 0.0665 Uiso 1.00 calc . . .
H(7) H 0.4923 0.2602 0.4967 0.0883 Uiso 1.00 calc . . .
H(8) H 0.5591 0.2299 0.5378 0.0883 Uiso 1.00 calc . . .
H(9) H 0.5278 0.3051 0.5933 0.0883 Uiso 1.00 calc . . .
H(10) H 0.5728 0.1678 0.7272 0.1007 Uiso 1.00 calc . . .
H(11) H 0.5405 0.2418 0.7841 0.1007 Uiso 1.00 calc . . .
H(12) H 0.5142 0.1556 0.8066 0.1007 Uiso 1.00 calc . . .
H(13) H 0.4676 0.3649 0.9699 0.1520 Uiso 1.00 calc . . .
H(14) H 0.4800 0.4303 0.8787 0.1520 Uiso 1.00 calc . . .
H(15) H 0.4568 0.4554 0.9980 0.1520 Uiso 1.00 calc . . .
H(16) H 0.3858 0.5045 0.7918 0.1594 Uiso 1.00 calc . . .
H(17) H 0.3647 0.5302 0.9121 0.1594 Uiso 1.00 calc . . .
H(18) H 0.3164 0.4859 0.8335 0.1594 Uiso 1.00 calc . . .
H(19) H 0.3415 0.4226 1.0599 0.1339 Uiso 1.00 calc . . .
H(20) H 0.2960 0.3783 0.9765 0.1339 Uiso 1.00 calc . . .
H(21) H 0.3532 0.3324 1.0310 0.1339 Uiso 1.00 calc . . .
H(22) H 0.2184 0.1630 0.7540 0.0845 Uiso 1.00 calc . . .
H(23) H 0.1953 0.2475 0.7935 0.0845 Uiso 1.00 calc . . .
H(24) H 0.1562 0.2003 0.7034 0.0845 Uiso 1.00 calc . . .
H(25) H 0.2000 0.3666 0.6524 0.1002 Uiso 1.00 calc . . .
H(26) H 0.1641 0.3158 0.5620 0.1002 Uiso 1.00 calc . . .
H(27) H 0.2307 0.3538 0.5344 0.1002 Uiso 1.00 calc . . .
H(28) H 0.2176 0.1485 0.5422 0.0551 Uiso 1.00 calc . . .
H(29) H 0.2391 0.2192 0.4650 0.0551 Uiso 1.00 calc . . .
H(30) H 0.2324 0.0424 0.3429 0.0840 Uiso 1.00 calc . . .
H(31) H 0.1237 0.0590 0.3193 0.0959 Uiso 1.00 calc . . .
H(32) H 0.1366 0.1278 0.2334 0.0959 Uiso 1.00 calc . . .
H(33) H 0.1555 0.1390 0.3590 0.0959 Uiso 1.00 calc . . .
H(34) H 0.2059 0.0198 0.1107 0.1035 Uiso 1.00 calc . . .
H(35) H 0.1855 -0.0423 0.2019 0.1035 Uiso 1.00 calc . . .
H(36) H 0.2581 -0.0274 0.1776 0.1035 Uiso 1.00 calc . . .
H(37) H 0.2961 0.2254 0.1455 0.0663 Uiso 1.00 calc . . .
H(38) H 0.2477 0.1360 0.0149 0.1034 Uiso 1.00 calc . . .
H(39) H 0.2188 0.2221 0.0031 0.1034 Uiso 1.00 calc . . .
H(40) H 0.1808 0.1554 0.0666 0.1034 Uiso 1.00 calc . . .
H(41) H 0.2097 0.3143 0.1734 0.0810 Uiso 1.00 calc . . .
H(42) H 0.1715 0.2480 0.2374 0.0810 Uiso 1.00 calc . . .
H(43) H 0.2331 0.2852 0.2909 0.0810 Uiso 1.00 calc . . .
H(44) H 0.4779 0.1340 0.1175 0.1042 Uiso 1.00 calc . . .
H(45) H 0.4527 0.2644 0.1498 0.1370 Uiso 1.00 calc . . .
H(46) H 0.5247 0.2404 0.1613 0.1370 Uiso 1.00 calc . . .
H(47) H 0.4831 0.2535 0.2684 0.1370 Uiso 1.00 calc . . .
H(48) H 0.5469 0.0938 0.2242 0.1428 Uiso 1.00 calc . . .
H(49) H 0.5047 0.1069 0.3306 0.1428 Uiso 1.00 calc . . .
H(50) H 0.4875 0.0390 0.2456 0.1428 Uiso 1.00 calc . . .
H(51) H 0.3285 0.0853 0.0708 0.0897 Uiso 1.00 calc . . .
H(52) H 0.4501 0.0081 0.0546 0.1128 Uiso 1.00 calc . . .
H(53) H 0.3905 -0.0297 0.1135 0.1128 Uiso 1.00 calc . . .
H(54) H 0.3907 -0.0179 -0.0163 0.1128 Uiso 1.00 calc . . .
H(55) H 0.4353 0.1573 -0.0340 0.1304 Uiso 1.00 calc . . .
H(56) H 0.3679 0.1973 -0.0240 0.1304 Uiso 1.00 calc . . .
H(57) H 0.3773 0.1222 -0.1004 0.1304 Uiso 1.00 calc . . .

loop_
_atom_site_aniso_label
_atom_site_aniso_U_11
_atom_site_aniso_U_22
_atom_site_aniso_U_33
_atom_site_aniso_U_12
_atom_site_aniso_U_13
_atom_site_aniso_U_23
Pt(1) 0.0394(2) 0.0308(1) 0.0395(2) 0.0002(1) -0.0017(1) -0.0006(1)
Cl(1) 0.085(2) 0.0323(8) 0.071(1) -0.002(1) -0.004(1) 0.0082(9)
Cl(2) 0.108(2) 0.059(1) 0.041(1) -0.006(1) 0.008(1) 0.0014(10)
Cl(3) 0.070(1) 0.0313(8) 0.067(1) -0.0023(9) 0.003(1) 0.0041(9)
S(1) 0.067(1) 0.0347(8) 0.041(1) 0.0152(9) 0.0008(9) -0.0011(8)
P(1) 0.043(1) 0.0309(8) 0.041(1) 0.0024(8) -0.0022(8) -0.0033(8)
P(2) 0.0399(10) 0.0355(9) 0.040(1) 0.0064(8) 0.0013(8) 0.0024(8)
N(1) 0.049(4) 0.041(3) 0.057(4) -0.001(3) -0.010(3) 0.011(3)
N(2) 0.044(4) 0.057(4) 0.046(4) 0.004(3) 0.004(3) 0.001(3)
C(1) 0.049(4) 0.033(3) 0.049(4) 0.003(3) 0.004(3) 0.001(3)
C(2) 0.039(4) 0.037(3) 0.045(4) 0.002(3) -0.001(3) 0.001(3)
C(3) 0.037(4) 0.043(4) 0.047(4) 0.006(3) 0.005(3) -0.005(3)
C(4) 0.037(4) 0.046(4) 0.067(5) -0.002(3) -0.006(4) -0.014(4)
C(5) 0.048(5) 0.037(4) 0.077(6) 0.005(4) -0.004(4) -0.022(4)
C(6) 0.038(4) 0.046(4) 0.070(6) 0.007(3) -0.008(4) -0.021(4)
C(7) 0.033(3) 0.036(3) 0.052(4) 0.004(3) 0.000(3) -0.011(3)
C(8) 0.031(4) 0.054(4) 0.065(5) 0.002(4) 0.004(3) -0.008(4)
C(9) 0.039(4) 0.050(4) 0.089(7) 0.016(4) 0.002(4) -0.002(5)
C(10) 0.068(6) 0.065(6) 0.098(8) 0.006(5) 0.035(6) 0.001(5)
C(11) 0.044(5) 0.096(8) 0.115(9) 0.026(5) -0.014(5) -0.027(7)
C(12) 0.059(6) 0.061(5) 0.105(8) 0.000(5) -0.015(6) -0.043(6)
C(13) 0.17(2) 0.064(7) 0.19(2) 0.023(9) -0.06(1) -0.062(9)
C(14) 0.065(7) 0.13(1) 0.19(1) 0.006(7) -0.028(8) -0.12(1)
C(15) 0.100(10) 0.15(1) 0.11(1) 0.003(9) 0.003(8) -0.08(1)
C(16) 0.039(4) 0.047(4) 0.052(5) 0.009(3) -0.005(3) -0.022(4)
C(17) 0.049(5) 0.102(8) 0.062(6) -0.014(5) 0.014(4) -0.022(5)
C(18) 0.075(7) 0.067(6) 0.115(9) 0.038(5) -0.041(6) -0.039(6)
C(19) 0.040(4) 0.042(4) 0.051(5) 0.003(3) -0.005(3) -0.009(3)
C(20) 0.058(5) 0.053(5) 0.096(7) -0.002(5) -0.019(5) 0.007(5)
C(21) 0.052(6) 0.106(8) 0.097(8) -0.018(6) -0.009(5) 0.005(7)
C(22) 0.091(8) 0.060(5) 0.114(10) -0.014(6) -0.037(7) -0.007(6)
C(23) 0.055(5) 0.040(4) 0.063(5) 0.008(4) -0.014(4) 0.008(4)
C(24) 0.067(6) 0.062(5) 0.079(7) 0.020(5) -0.007(5) 0.010(5)
C(25) 0.118(9) 0.075(6) 0.073(7) 0.026(7) -0.049(6) 0.002(6)
C(26) 0.045(5) 0.110(9) 0.103(9) 0.000(6) 0.012(5) 0.007(7)
C(27) 0.063(7) 0.16(1) 0.17(1) 0.023(9) -0.028(9) 0.03(1)
C(28) 0.075(8) 0.104(10) 0.17(1) -0.029(8) -0.010(8) 0.018(10)
C(29) 0.083(7) 0.080(7) 0.042(5) 0.004(6) 0.006(5) -0.009(5)
C(30) 0.106(10) 0.099(8) 0.084(8) 0.016(7) 0.020(7) -0.033(7)
C(31) 0.17(1) 0.14(1) 0.038(6) -0.03(1) 0.011(7) -0.003(7)

loop_
_atom_type_symbol
_atom_type_description
_atom_type_scat_dispersion_real
_atom_type_scat_dispersion_imag
_atom_type_scat_source
C C 0.003 0.002
;International Tables for Crystallography
(1992, Vol. C, Tables 4.2.6.8 and 6.1.1.1)
;
H H 0.000 0.000
;International Tables for Crystallography
(1992, Vol. C, Table 6.1.1.2)
;
Cl Cl 0.148 0.159
;International Tables for Crystallography
(1992, Vol. C, Tables 4.2.6.8 and 6.1.1.1)
;
N N 0.006 0.003
;International Tables for Crystallography
(1992, Vol. C, Tables 4.2.6.8 and 6.1.1.1)
;
P P 0.102 0.094
;International Tables for Crystallography
(1992, Vol. C, Tables 4.2.6.8 and 6.1.1.1)
;
Pt Pt -1.703 8.390
;International Tables for Crystallography
(1992, Vol. C, Tables 4.2.6.8 and 6.1.1.1)
;
S S 0.125 0.123
;International Tables for Crystallography
(1992, Vol. C, Tables 4.2.6.8 and 6.1.1.1)
;

loop_
_geom_angle_atom_site_label_1
_geom_angle_atom_site_label_2
_geom_angle_atom_site_label_3
_geom_angle
_geom_angle_site_symmetry_1
_geom_angle_site_symmetry_2
_geom_angle_site_symmetry_3
_geom_angle_publ_flag
Cl(2) Pt(1) Cl(3) 90.67(8) . 1_555 1_555 yes
Cl(2) Pt(1) S(1) 176.38(7) . 1_555 1_555 yes
Cl(2) Pt(1) P(1) 89.89(7) . 1_555 1_555 yes
Cl(3) Pt(1) S(1) 85.74(7) . 1_555 1_555 yes
Cl(3) Pt(1) P(1) 178.97(7) . 1_555 1_555 yes
S(1) Pt(1) P(1) 93.72(7) . 1_555 1_555 yes
Pt(1) S(1) P(2) 107.41(10) . 1_555 1_555 yes
Pt(1) P(1) C(1) 107.7(2) . 1_555 1_555 yes
Pt(1) P(1) C(2) 125.6(2) . 1_555 1_555 yes
Pt(1) P(1) C(19) 114.1(2) . 1_555 1_555 yes
C(1) P(1) C(2) 106.1(3) . 1_555 1_555 yes
C(1) P(1) C(19) 106.2(3) . 1_555 1_555 yes
C(2) P(1) C(19) 95.4(3) . 1_555 1_555 yes
S(1) P(2) N(1) 112.7(2) . 1_555 1_555 yes
S(1) P(2) N(2) 111.8(2) . 1_555 1_555 yes
S(1) P(2) C(1) 102.1(2) . 1_555 1_555 yes
N(1) P(2) N(2) 109.6(3) . 1_555 1_555 yes
N(1) P(2) C(1) 112.3(3) . 1_555 1_555 yes
N(2) P(2) C(1) 108.1(3) . 1_555 1_555 yes
P(2) N(1) C(20) 118.3(5) . 1_555 1_555 yes
P(2) N(1) C(23) 118.8(5) . 1_555 1_555 yes
C(20) N(1) C(23) 122.7(6) . 1_555 1_555 yes
P(2) N(2) C(26) 123.9(6) . 1_555 1_555 yes
P(2) N(2) C(29) 116.1(6) . 1_555 1_555 yes
C(26) N(2) C(29) 115.3(7) . 1_555 1_555 yes
Cl(1) C(1) P(1) 112.8(4) . 1_555 1_555 yes
Cl(1) C(1) P(2) 115.3(4) . 1_555 1_555 yes
P(1) C(1) P(2) 111.5(4) . 1_555 1_555 yes
P(1) C(2) C(3) 132.0(6) . 1_555 1_555 yes
P(1) C(2) C(7) 107.5(5) . 1_555 1_555 yes
C(3) C(2) C(7) 120.6(6) . 1_555 1_555 yes
C(2) C(3) C(4) 115.8(6) . 1_555 1_555 yes
C(2) C(3) C(8) 128.4(7) . 1_555 1_555 yes
C(4) C(3) C(8) 115.8(6) . 1_555 1_555 yes
C(3) C(4) C(5) 124.7(7) . 1_555 1_555 yes
C(4) C(5) C(6) 117.1(7) . 1_555 1_555 yes
C(4) C(5) C(12) 122.0(7) . 1_555 1_555 yes
C(6) C(5) C(12) 120.9(7) . 1_555 1_555 yes
C(5) C(6) C(7) 121.4(7) . 1_555 1_555 yes
C(2) C(7) C(6) 120.5(7) . 1_555 1_555 yes
C(2) C(7) C(16) 119.5(6) . 1_555 1_555 yes
C(6) C(7) C(16) 120.0(6) . 1_555 1_555 yes
C(3) C(8) C(9) 114.3(6) . 1_555 1_555 yes
C(3) C(8) C(10) 107.9(7) . 1_555 1_555 yes
C(3) C(8) C(11) 111.6(7) . 1_555 1_555 yes
C(9) C(8) C(10) 110.6(7) . 1_555 1_555 yes
C(9) C(8) C(11) 104.1(7) . 1_555 1_555 yes
C(10) C(8) C(11) 108.3(8) . 1_555 1_555 yes
C(5) C(12) C(13) 109.7(10) . 1_555 1_555 yes
C(5) C(12) C(14) 112.7(8) . 1_555 1_555 yes
C(5) C(12) C(15) 109.4(8) . 1_555 1_555 yes
C(13) C(12) C(14) 110(1) . 1_555 1_555 yes
C(13) C(12) C(15) 107(1) . 1_555 1_555 yes
C(14) C(12) C(15) 107(1) . 1_555 1_555 yes
C(7) C(16) C(17) 109.7(7) . 1_555 1_555 yes
C(7) C(16) C(18) 111.8(7) . 1_555 1_555 yes
C(7) C(16) C(19) 107.1(6) . 1_555 1_555 yes
C(17) C(16) C(18) 108.8(8) . 1_555 1_555 yes
C(17) C(16) C(19) 109.7(7) . 1_555 1_555 yes
C(18) C(16) C(19) 109.8(7) . 1_555 1_555 yes
P(1) C(19) C(16) 109.1(5) . 1_555 1_555 yes
N(1) C(20) C(21) 114.6(8) . 1_555 1_555 yes
N(1) C(20) C(22) 111.1(9) . 1_555 1_555 yes
C(21) C(20) C(22) 113.9(9) . 1_555 1_555 yes
N(1) C(23) C(24) 114.5(7) . 1_555 1_555 yes
N(1) C(23) C(25) 114.1(7) . 1_555 1_555 yes
C(24) C(23) C(25) 108.5(7) . 1_555 1_555 yes
N(2) C(26) C(27) 120(1) . 1_555 1_555 yes
N(2) C(26) C(28) 116.7(10) . 1_555 1_555 yes
C(27) C(26) C(28) 116(1) . 1_555 1_555 yes
N(2) C(29) C(30) 114.3(8) . 1_555 1_555 yes
N(2) C(29) C(31) 112.5(9) . 1_555 1_555 yes
C(30) C(29) C(31) 113.3(9) . 1_555 1_555 yes
C(33) C(32) C(35) 121(6) . 1_555 3_666 yes
C(32) C(33) C(34) 130(6) . 1_555 1_555 yes
C(32) C(33) C(35) 85(4) . 1_555 1_555 yes
C(34) C(33) C(35) 51(3) . 1_555 1_555 yes
C(33) C(34) C(35) 67(4) . 1_555 1_555 yes
C(32) C(35) C(33) 103(5) . 3_666 1_555 yes
C(32) C(35) C(34) 102(5) . 3_666 1_555 yes
C(33) C(35) C(34) 61(4) . 1_555 1_555 yes

loop_
_geom_bond_atom_site_label_1
_geom_bond_atom_site_label_2
_geom_bond_distance
_geom_bond_site_symmetry_1
_geom_bond_site_symmetry_2
_geom_bond_publ_flag
Pt(1) Cl(2) 2.314(2) . . yes
Pt(1) Cl(3) 2.341(2) . . yes
Pt(1) S(1) 2.288(2) . . yes
Pt(1) P(1) 2.197(2) . . yes
Cl(1) C(1) 1.778(7) . . yes
S(1) P(2) 2.029(3) . . yes
P(1) C(1) 1.869(8) . . yes
P(1) C(2) 1.825(7) . . yes
P(1) C(19) 1.823(7) . . yes
P(2) N(1) 1.653(6) . . yes
P(2) N(2) 1.645(6) . . yes
P(2) C(1) 1.836(8) . . yes
N(1) C(20) 1.51(1) . . yes
N(1) C(23) 1.497(9) . . yes
N(2) C(26) 1.49(1) . . yes
N(2) C(29) 1.49(1) . . yes
C(2) C(3) 1.406(10) . . yes
C(2) C(7) 1.419(9) . . yes
C(3) C(4) 1.405(10) . . yes
C(3) C(8) 1.538(10) . . yes
C(4) C(5) 1.40(1) . . yes
C(5) C(6) 1.39(1) . . yes
C(5) C(12) 1.52(1) . . yes
C(6) C(7) 1.372(10) . . yes
C(7) C(16) 1.525(10) . . yes
C(8) C(9) 1.50(1) . . yes
C(8) C(10) 1.53(1) . . yes
C(8) C(11) 1.55(1) . . yes
C(12) C(13) 1.49(2) . . yes
C(12) C(14) 1.52(1) . . yes
C(12) C(15) 1.56(2) . . yes
C(16) C(17) 1.53(1) . . yes
C(16) C(18) 1.52(1) . . yes
C(16) C(19) 1.547(9) . . yes
C(20) C(21) 1.49(1) . . yes
C(20) C(22) 1.54(1) . . yes
C(23) C(24) 1.53(1) . . yes
C(23) C(25) 1.52(1) . . yes
C(26) C(27) 1.42(2) . . yes
C(26) C(28) 1.46(2) . . yes
C(29) C(30) 1.54(1) . . yes
C(29) C(31) 1.50(1) . . yes
C(32) C(33) 1.18(6) . . yes
C(32) C(35) 1.19(6) . 3_666 yes
C(33) C(34) 1.67(9) . . yes
C(33) C(35) 1.76(7) . . yes
C(34) C(35) 1.49(9) . . yes
